data_7217879
loop_
_publ_author_name
'Wang, Liqun'
'Zhang, Daming'
'li, jian'
'Xu, Guangyang'
'Sun, Jiangtao'

_publ_section_title
;
 A Highly Efficient DBU-Catalyzed Green Synthesis of Spirooxindoles
;
_journal_name_full 'RSC Adv.'
_journal_paper_doi 10.1039/C4RA08812C
_journal_year 2014
_chemical_formula_sum 'C18 H19 Cl N2 O5 S'
_chemical_formula_weight 410.86
_chemical_name_systematic
; 
 ? 
;
_space_group_IT_number 2
_symmetry_cell_setting triclinic
_symmetry_space_group_name_Hall '-P 1'
_symmetry_space_group_name_H-M 'P -1'
_atom_sites_solution_hydrogens geom
_atom_sites_solution_primary direct
_atom_sites_solution_secondary difmap
_audit_creation_method SHELXL-97
_cell_angle_alpha 90.454(10)
_cell_angle_beta 99.008(10)
_cell_angle_gamma 103.693(10)
_cell_formula_units_Z 2
_cell_length_a 6.712(3)
_cell_length_b 11.442(5)
_cell_length_c 13.092(6)
_cell_measurement_reflns_used 1484
_cell_measurement_temperature 296(2)
_cell_measurement_theta_max 23.40
_cell_measurement_theta_min 3.15
_cell_volume 963.8(7)
_computing_cell_refinement 'Bruker SAINT'
_computing_data_collection 'Bruker APEX2'
_computing_data_reduction 'Bruker SAINT'
_computing_molecular_graphics 'Bruker SHELXTL'
_computing_publication_material 'Bruker SHELXTL'
_computing_structure_refinement 'SHELXL-97 (Sheldrick, 2008)'
_computing_structure_solution 'SHELXS-97 (Sheldrick, 2008)'
_diffrn_ambient_temperature 296(2)
_diffrn_measured_fraction_theta_full 0.990
_diffrn_measured_fraction_theta_max 0.990
_diffrn_measurement_device_type 'Bruker APEX-II CCD'
_diffrn_measurement_method '\f and \w scans'
_diffrn_radiation_monochromator graphite
_diffrn_radiation_source 'fine-focus sealed tube'
_diffrn_radiation_type MoK\a
_diffrn_radiation_wavelength 0.71073
_diffrn_reflns_av_R_equivalents 0.0234
_diffrn_reflns_av_sigmaI/netI 0.0482
_diffrn_reflns_limit_h_max 7
_diffrn_reflns_limit_h_min -7
_diffrn_reflns_limit_k_max 13
_diffrn_reflns_limit_k_min -13
_diffrn_reflns_limit_l_max 14
_diffrn_reflns_limit_l_min -15
_diffrn_reflns_number 5420
_diffrn_reflns_theta_full 24.98
_diffrn_reflns_theta_max 24.98
_diffrn_reflns_theta_min 1.58
_exptl_absorpt_coefficient_mu 0.338
_exptl_absorpt_correction_T_max 0.9262
_exptl_absorpt_correction_T_min 0.9112
_exptl_absorpt_correction_type multi-scan
_exptl_absorpt_process_details SADABS
_exptl_crystal_colour colorless
_exptl_crystal_density_diffrn 1.416
_exptl_crystal_density_method 'not measured'
_exptl_crystal_description block
_exptl_crystal_F_000 428
_exptl_crystal_size_max 0.28
_exptl_crystal_size_mid 0.26
_exptl_crystal_size_min 0.23
_refine_diff_density_max 0.488
_refine_diff_density_min -0.601
_refine_diff_density_rms 0.121
_refine_ls_extinction_method none
_refine_ls_goodness_of_fit_ref 1.035
_refine_ls_hydrogen_treatment constr
_refine_ls_matrix_type full
_refine_ls_number_parameters 247
_refine_ls_number_reflns 3351
_refine_ls_number_restraints 0
_refine_ls_restrained_S_all 1.035
_refine_ls_R_factor_all 0.0953
_refine_ls_R_factor_gt 0.0653
_refine_ls_shift/su_max 0.001
_refine_ls_shift/su_mean 0.000
_refine_ls_structure_factor_coef Fsqd
_refine_ls_weighting_details 'calc w=1/[\s^2^(Fo^2^)+(0.1200P)^2^+1.5200P] where P=(Fo^2^+2Fc^2^)/3'
_refine_ls_weighting_scheme calc
_refine_ls_wR_factor_gt 0.1763
_refine_ls_wR_factor_ref 0.2281
_reflns_number_gt 2416
_reflns_number_total 3351
_reflns_threshold_expression >2sigma(I)
_cod_data_source_file c4ra08812c2.cif
_cod_data_source_block 130603d
_cod_depositor_comments
;
The following automatic conversions were performed:

'_symmetry_cell_setting' value 'Triclinic' changed to 'triclinic'
according to
/usr/data/users/saulius/crontab/automatic-downloads/rss-feeds/RSC/lib/dictionaries/cif_core.dic
dictionary named 'cif_core.dic' version 2.4.2 from
2011-04-26.

'_refine_ls_hydrogen_treatment' value 'CONSTR' changed
to 'constr' according to
/usr/data/users/saulius/crontab/automatic-downloads/rss-feeds/RSC/lib/dictionaries/cif_core.dic
dictionary named 'cif_core.dic' version 2.4.2 from 2011-04-26.

Automatic conversion script
Id: cif_fix_values 2281 2013-09-26 08:29:07Z andrius 
;
_cod_original_cell_volume 963.7(7)
_cod_original_sg_symbol_H-M P-1
_cod_database_code 7217879

loop_
_symmetry_equiv_pos_as_xyz
'x, y, z'
'-x, -y, -z'

loop_
_atom_site_label
_atom_site_type_symbol
_atom_site_fract_x
_atom_site_fract_y
_atom_site_fract_z
_atom_site_U_iso_or_equiv
_atom_site_adp_type
_atom_site_occupancy
_atom_site_symmetry_multiplicity
_atom_site_calc_flag
_atom_site_refinement_flags
S1 S 1.23089(17) 0.24324(11) 0.41818(10) 0.0482(4) Uani 1 1 d .
Cl1 Cl 0.7941(4) 0.51385(15) 0.10483(13) 0.0976(7) Uani 1 1 d .
O5 O 0.7508(5) 0.1187(3) 0.5579(2) 0.0436(8) Uani 1 1 d .
O4 O 0.5189(5) -0.1717(3) 0.2297(2) 0.0505(8) Uani 1 1 d .
O1 O 0.6487(6) 0.0769(3) 0.1523(3) 0.0600(10) Uani 1 1 d .
O2 O 0.3587(6) 0.0873(4) 0.2102(3) 0.0724(12) Uani 1 1 d .
O3 O 0.8518(6) -0.1544(4) 0.2192(4) 0.0897(16) Uani 1 1 d .
N1 N 0.7513(5) 0.3101(3) 0.5092(3) 0.0343(8) Uani 1 1 d .
N2 N 0.9713(5) 0.0325(3) 0.3657(3) 0.0414(9) Uani 1 1 d .
H2 H 1.0723 -0.0014 0.3639 0.050 Uiso 1 1 calc R
C6 C 0.7814(6) 0.2976(3) 0.3388(3) 0.0295(8) Uani 1 1 d .
C11 C 0.6315(6) 0.0617(3) 0.3323(3) 0.0321(9) Uani 1 1 d .
H11 H 0.5149 0.0426 0.3709 0.039 Uiso 1 1 calc R
C10 C 0.7577(7) -0.0370(4) 0.3461(3) 0.0369(10) Uani 1 1 d .
H10 H 0.7271 -0.0806 0.4081 0.044 Uiso 1 1 calc R
C8 C 0.7615(6) 0.1942(4) 0.4947(3) 0.0311(9) Uani 1 1 d .
C5 C 0.7589(6) 0.3720(4) 0.4174(3) 0.0328(9) Uani 1 1 d .
C7 C 0.7936(6) 0.1770(3) 0.3810(3) 0.0286(8) Uani 1 1 d .
C9 C 1.0059(6) 0.1473(4) 0.3860(3) 0.0320(9) Uani 1 1 d .
C1 C 0.7994(7) 0.3418(4) 0.2424(3) 0.0419(10) Uani 1 1 d .
H1 H 0.8212 0.2943 0.1892 0.050 Uiso 1 1 calc R
C15 C 0.7198(8) -0.1267(4) 0.2566(4) 0.0471(11) Uani 1 1 d .
C12 C 0.5540(7) 0.0764(4) 0.2197(3) 0.0424(11) Uani 1 1 d .
C18 C 0.7128(8) 0.3563(5) 0.6058(4) 0.0482(12) Uani 1 1 d .
H18A H 0.5699 0.3600 0.5989 0.072 Uiso 1 1 calc R
H18B H 0.8009 0.4355 0.6224 0.072 Uiso 1 1 calc R
H18C H 0.7419 0.3039 0.6601 0.072 Uiso 1 1 calc R
C4 C 0.7495(7) 0.4894(4) 0.4027(4) 0.0432(11) Uani 1 1 d .
H4 H 0.7371 0.5389 0.4569 0.052 Uiso 1 1 calc R
C2 C 0.7842(9) 0.4586(4) 0.2269(4) 0.0526(12) Uani 1 1 d .
C3 C 0.7590(8) 0.5308(4) 0.3059(4) 0.0543(13) Uani 1 1 d .
H3 H 0.7482 0.6091 0.2930 0.065 Uiso 1 1 calc R
C16 C 0.4469(10) -0.2568(6) 0.1411(5) 0.0779(19) Uani 1 1 d .
H16A H 0.5521 -0.2470 0.0967 0.093 Uiso 1 1 calc R
H16B H 0.4212 -0.3385 0.1643 0.093 Uiso 1 1 calc R
C14 C 0.2329(16) 0.2225(10) 0.0978(7) 0.130(4) Uani 1 1 d .
H14A H 0.1635 0.2433 0.1515 0.195 Uiso 1 1 calc R
H14B H 0.1532 0.2294 0.0315 0.195 Uiso 1 1 calc R
H14C H 0.3683 0.2761 0.1034 0.195 Uiso 1 1 calc R
C13 C 0.2526(15) 0.1058(9) 0.1077(6) 0.126(4) Uani 1 1 d .
H13A H 0.3299 0.0867 0.0558 0.151 Uiso 1 1 calc R
H13B H 0.1156 0.0513 0.0952 0.151 Uiso 1 1 calc R
C17 C 0.2607(12) -0.2353(8) 0.0853(6) 0.111(3) Uani 1 1 d .
H17A H 0.1725 -0.2220 0.1330 0.166 Uiso 1 1 calc R
H17B H 0.1902 -0.3039 0.0399 0.166 Uiso 1 1 calc R
H17C H 0.2938 -0.1655 0.0452 0.166 Uiso 1 1 calc R

loop_
_atom_site_aniso_label
_atom_site_aniso_U_11
_atom_site_aniso_U_22
_atom_site_aniso_U_33
_atom_site_aniso_U_23
_atom_site_aniso_U_13
_atom_site_aniso_U_12
S1 0.0308(6) 0.0450(7) 0.0648(8) -0.0140(6) 0.0018(5) 0.0055(5)
Cl1 0.179(2) 0.0559(9) 0.0699(10) 0.0343(8) 0.0405(11) 0.0386(11)
O5 0.0539(19) 0.0458(18) 0.0364(16) 0.0079(14) 0.0091(14) 0.0212(15)
O4 0.0490(19) 0.0442(18) 0.0483(19) -0.0132(14) 0.0016(15) -0.0039(15)
O1 0.084(3) 0.059(2) 0.0341(18) 0.0055(15) 0.0099(18) 0.0114(19)
O2 0.065(2) 0.099(3) 0.055(2) -0.010(2) -0.0244(19) 0.047(2)
O3 0.061(3) 0.082(3) 0.126(4) -0.054(3) 0.002(2) 0.027(2)
N1 0.0329(18) 0.0370(19) 0.0340(18) -0.0060(14) 0.0050(14) 0.0113(15)
N2 0.0349(19) 0.035(2) 0.055(2) -0.0057(16) -0.0055(16) 0.0179(15)
C6 0.0260(19) 0.027(2) 0.036(2) 0.0022(16) 0.0067(16) 0.0069(15)
C11 0.035(2) 0.031(2) 0.031(2) 0.0013(16) 0.0005(16) 0.0127(17)
C10 0.042(2) 0.025(2) 0.042(2) 0.0013(17) -0.0040(18) 0.0110(17)
C8 0.0236(19) 0.039(2) 0.031(2) 0.0011(17) 0.0029(15) 0.0085(16)
C5 0.0245(19) 0.032(2) 0.042(2) -0.0007(17) 0.0024(16) 0.0091(16)
C7 0.0291(19) 0.030(2) 0.0286(19) 0.0016(15) 0.0028(15) 0.0122(16)
C9 0.032(2) 0.034(2) 0.031(2) -0.0014(16) 0.0013(16) 0.0123(17)
C1 0.054(3) 0.032(2) 0.043(2) 0.0041(18) 0.013(2) 0.013(2)
C15 0.049(3) 0.040(3) 0.054(3) -0.004(2) 0.002(2) 0.019(2)
C12 0.057(3) 0.035(2) 0.032(2) -0.0013(18) -0.008(2) 0.014(2)
C18 0.049(3) 0.055(3) 0.043(3) -0.015(2) 0.010(2) 0.016(2)
C4 0.041(2) 0.031(2) 0.058(3) -0.004(2) 0.009(2) 0.0092(18)
C2 0.070(3) 0.040(3) 0.050(3) 0.013(2) 0.010(2) 0.017(2)
C3 0.067(3) 0.028(2) 0.071(3) 0.007(2) 0.005(3) 0.020(2)
C16 0.077(4) 0.076(4) 0.071(4) -0.043(3) -0.012(3) 0.017(3)
C14 0.147(8) 0.185(10) 0.095(6) 0.061(6) 0.026(6) 0.108(8)
C13 0.139(8) 0.158(9) 0.081(5) -0.005(5) -0.059(5) 0.087(7)
C17 0.097(6) 0.141(8) 0.080(5) -0.052(5) -0.026(4) 0.029(5)

loop_
_atom_type_symbol
_atom_type_description
_atom_type_scat_dispersion_real
_atom_type_scat_dispersion_imag
_atom_type_scat_source
C C 0.0033 0.0016 'International Tables Vol C Tables 4.2.6.8 and 6.1.1.4'
H H 0.0000 0.0000 'International Tables Vol C Tables 4.2.6.8 and 6.1.1.4'
N N 0.0061 0.0033 'International Tables Vol C Tables 4.2.6.8 and 6.1.1.4'
O O 0.0106 0.0060 'International Tables Vol C Tables 4.2.6.8 and 6.1.1.4'
S S 0.1246 0.1234 'International Tables Vol C Tables 4.2.6.8 and 6.1.1.4'
Cl Cl 0.1484 0.1585 'International Tables Vol C Tables 4.2.6.8 and 6.1.1.4'

loop_
_geom_angle_atom_site_label_1
_geom_angle_atom_site_label_2
_geom_angle_atom_site_label_3
_geom_angle
C15 O4 C16 118.6(4)
C12 O2 C13 118.5(6)
C8 N1 C5 111.6(3)
C8 N1 C18 122.4(4)
C5 N1 C18 125.6(4)
C9 N2 C10 118.0(3)
C9 N2 H2 121.0
C10 N2 H2 121.0
C1 C6 C5 119.6(4)
C1 C6 C7 131.3(4)
C5 C6 C7 109.0(3)
C12 C11 C7 111.1(3)
C12 C11 C10 111.8(3)
C7 C11 C10 102.8(3)
C12 C11 H11 110.3
C7 C11 H11 110.3
C10 C11 H11 110.3
N2 C10 C15 111.6(4)
N2 C10 C11 103.2(3)
C15 C10 C11 115.9(3)
N2 C10 H10 108.6
C15 C10 H10 108.6
C11 C10 H10 108.6
O5 C8 N1 126.7(4)
O5 C8 C7 125.8(4)
N1 C8 C7 107.5(3)
C4 C5 C6 122.3(4)
C4 C5 N1 127.7(4)
C6 C5 N1 110.0(3)
C6 C7 C9 114.9(3)
C6 C7 C8 101.7(3)
C9 C7 C8 106.7(3)
C6 C7 C11 119.4(3)
C9 C7 C11 105.4(3)
C8 C7 C11 107.9(3)
N2 C9 C7 107.1(3)
N2 C9 S1 127.5(3)
C7 C9 S1 125.3(3)
C6 C1 C2 118.1(4)
C6 C1 H1 121.0
C2 C1 H1 121.0
O3 C15 O4 126.0(5)
O3 C15 C10 124.6(5)
O4 C15 C10 109.4(4)
O1 C12 O2 125.8(4)
O1 C12 C11 125.5(4)
O2 C12 C11 108.7(4)
N1 C18 H18A 109.5
N1 C18 H18B 109.5
H18A C18 H18B 109.5
N1 C18 H18C 109.5
H18A C18 H18C 109.5
H18B C18 H18C 109.5
C3 C4 C5 117.6(4)
C3 C4 H4 121.2
C5 C4 H4 121.2
C3 C2 C1 121.4(4)
C3 C2 Cl1 119.7(4)
C1 C2 Cl1 118.8(4)
C4 C3 C2 121.0(4)
C4 C3 H3 119.5
C2 C3 H3 119.5
C17 C16 O4 108.9(5)
C17 C16 H16A 109.9
O4 C16 H16A 109.9
C17 C16 H16B 109.9
O4 C16 H16B 109.9
H16A C16 H16B 108.3
C13 C14 H14A 109.5
C13 C14 H14B 109.5
H14A C14 H14B 109.5
C13 C14 H14C 109.5
H14A C14 H14C 109.5
H14B C14 H14C 109.5
C14 C13 O2 112.0(7)
C14 C13 H13A 109.2
O2 C13 H13A 109.2
C14 C13 H13B 109.2
O2 C13 H13B 109.2
H13A C13 H13B 107.9
C16 C17 H17A 109.5
C16 C17 H17B 109.5
H17A C17 H17B 109.5
C16 C17 H17C 109.5
H17A C17 H17C 109.5
H17B C17 H17C 109.5

loop_
_geom_bond_atom_site_label_1
_geom_bond_atom_site_label_2
_geom_bond_distance
S1 C9 1.634(4)
Cl1 C2 1.729(5)
O5 C8 1.199(5)
O4 C15 1.314(6)
O4 C16 1.453(6)
O1 C12 1.165(6)
O2 C12 1.332(6)
O2 C13 1.459(7)
O3 C15 1.179(6)
N1 C8 1.357(5)
N1 C5 1.401(5)
N1 C18 1.450(5)
N2 C9 1.297(5)
N2 C10 1.448(5)
N2 H2 0.8600
C6 C1 1.376(6)
C6 C5 1.380(6)
C6 C7 1.505(5)
C11 C12 1.510(6)
C11 C7 1.556(5)
C11 C10 1.559(5)
C11 H11 0.9800
C10 C15 1.502(6)
C10 H10 0.9800
C8 C7 1.554(5)
C5 C4 1.374(6)
C7 C9 1.533(5)
C1 C2 1.379(6)
C1 H1 0.9300
C18 H18A 0.9600
C18 H18B 0.9600
C18 H18C 0.9600
C4 C3 1.363(7)
C4 H4 0.9300
C2 C3 1.374(7)
C3 H3 0.9300
C16 C17 1.420(9)
C16 H16A 0.9700
C16 H16B 0.9700
C14 C13 1.378(12)
C14 H14A 0.9600
C14 H14B 0.9600
C14 H14C 0.9600
C13 H13A 0.9700
C13 H13B 0.9700
C17 H17A 0.9600
C17 H17B 0.9600
C17 H17C 0.9600

loop_
_geom_torsion_atom_site_label_1
_geom_torsion_atom_site_label_2
_geom_torsion_atom_site_label_3
_geom_torsion_atom_site_label_4
_geom_torsion
C9 N2 C10 C15 137.5(4)
C9 N2 C10 C11 12.4(5)
C12 C11 C10 N2 101.8(4)
C7 C11 C10 N2 -17.5(4)
C12 C11 C10 C15 -20.5(5)
C7 C11 C10 C15 -139.8(4)
C5 N1 C8 O5 -177.0(4)
C18 N1 C8 O5 -3.7(6)
C5 N1 C8 C7 3.9(4)
C18 N1 C8 C7 177.2(3)
C1 C6 C5 C4 1.3(6)
C7 C6 C5 C4 178.1(4)
C1 C6 C5 N1 -177.8(4)
C7 C6 C5 N1 -1.0(4)
C8 N1 C5 C4 179.1(4)
C18 N1 C5 C4 6.0(7)
C8 N1 C5 C6 -1.9(4)
C18 N1 C5 C6 -175.0(4)
C1 C6 C7 C9 64.5(6)
C5 C6 C7 C9 -111.8(4)
C1 C6 C7 C8 179.3(4)
C5 C6 C7 C8 3.1(4)
C1 C6 C7 C11 -62.2(6)
C5 C6 C7 C11 121.5(4)
O5 C8 C7 C6 176.8(4)
N1 C8 C7 C6 -4.2(4)
O5 C8 C7 C9 -62.5(5)
N1 C8 C7 C9 116.6(3)
O5 C8 C7 C11 50.3(5)
N1 C8 C7 C11 -130.6(3)
C12 C11 C7 C6 28.7(5)
C10 C11 C7 C6 148.5(3)
C12 C11 C7 C9 -102.3(4)
C10 C11 C7 C9 17.5(4)
C12 C11 C7 C8 144.0(3)
C10 C11 C7 C8 -96.3(3)
C10 N2 C9 C7 -0.9(5)
C10 N2 C9 S1 175.6(3)
C6 C7 C9 N2 -144.7(4)
C8 C7 C9 N2 103.4(4)
C11 C7 C9 N2 -11.1(4)
C6 C7 C9 S1 38.7(5)
C8 C7 C9 S1 -73.2(4)
C11 C7 C9 S1 172.3(3)
C5 C6 C1 C2 -3.0(6)
C7 C6 C1 C2 -178.9(4)
C16 O4 C15 O3 -5.1(8)
C16 O4 C15 C10 177.2(5)
N2 C10 C15 O3 13.6(7)
C11 C10 C15 O3 131.4(6)
N2 C10 C15 O4 -168.6(4)
C11 C10 C15 O4 -50.9(5)
C13 O2 C12 O1 -2.3(8)
C13 O2 C12 C11 178.4(6)
C7 C11 C12 O1 72.6(5)
C10 C11 C12 O1 -41.7(6)
C7 C11 C12 O2 -108.2(4)
C10 C11 C12 O2 137.6(4)
C6 C5 C4 C3 1.3(6)
N1 C5 C4 C3 -179.8(4)
C6 C1 C2 C3 2.2(8)
C6 C1 C2 Cl1 -177.0(4)
C5 C4 C3 C2 -2.2(7)
C1 C2 C3 C4 0.4(8)
Cl1 C2 C3 C4 179.6(4)
C15 O4 C16 C17 -142.3(6)
C12 O2 C13 C14 -106.2(8)
